data_2014879
loop_
_publ_author_name
'Glidewell, Christopher'
'Low, John N.'
'Skakle, Janet M. S.'
'Wardell, James L.'

_publ_section_title
;
 Chains of edge-fused hydrogen-bonded <i>R</i>~3~^3^(12) rings in
 <i>N</i>-phenyl-4-nitrophthalimide
;
_journal_issue 4
_journal_name_full 'Acta Crystallographica Section C'
_journal_page_first o209
_journal_page_last o210
_journal_paper_doi 10.1107/S0108270105004245
_journal_volume 61
_journal_year 2005
_chemical_formula_iupac 'C14 H8 N2 O4'
_chemical_formula_moiety 'C14 H8 N2 O4'
_chemical_formula_sum 'C14 H8 N2 O4'
_chemical_formula_weight 268.22
_chemical_name_systematic
;
N-Phenyl-4-nitrophthalimide
;
_space_group_IT_number 19
_symmetry_cell_setting orthorhombic
_symmetry_space_group_name_Hall 'P 2ac 2ab'
_symmetry_space_group_name_H-M 'P 21 21 21'
_atom_sites_solution_hydrogens geom
_atom_sites_solution_primary direct
_atom_sites_solution_secondary difmap
_cell_angle_alpha 90.00
_cell_angle_beta 90.00
_cell_angle_gamma 90.00
_cell_formula_units_Z 4
_cell_length_a 11.9288(6)
_cell_length_b 7.0604(2)
_cell_length_c 13.8337(7)
_cell_measurement_reflns_used 1554
_cell_measurement_temperature 120(2)
_cell_measurement_theta_max 27.55
_cell_measurement_theta_min 2.94
_cell_volume 1165.10(9)
_computing_cell_refinement 'DENZO (Otwinowski & Minor, 1997) and COLLECT'
_computing_data_collection 'COLLECT (Hooft, 1999)'
_computing_data_reduction 'DENZO and COLLECT'
_computing_molecular_graphics 'PLATON (Spek, 2003)'
_computing_publication_material 'SHELXL97 and PRPKAPPA (Ferguson, 1999)'
_computing_structure_refinement 'OSCAIL and SHELXL97 (Sheldrick, 1997)'
_computing_structure_solution 'OSCAIL (McArdle, 2003) and SHELXS97 (Sheldrick, 1997)'
_diffrn_ambient_temperature 120(2)
_diffrn_detector_area_resol_mean 9.091
_diffrn_measured_fraction_theta_full 0.994
_diffrn_measured_fraction_theta_max 0.994
_diffrn_measurement_device_type 'Nonius KappaCCD area-detector'
_diffrn_measurement_method '\f and \w'
_diffrn_radiation_monochromator graphite
_diffrn_radiation_source 'Bruker-Nonius FR591 rotating anode'
_diffrn_radiation_type 'Mo K\a'
_diffrn_radiation_wavelength 0.71073
_diffrn_reflns_av_R_equivalents 0.0698
_diffrn_reflns_av_sigmaI/netI 0.0421
_diffrn_reflns_limit_h_max 13
_diffrn_reflns_limit_h_min -15
_diffrn_reflns_limit_k_max 9
_diffrn_reflns_limit_k_min -9
_diffrn_reflns_limit_l_max 17
_diffrn_reflns_limit_l_min -17
_diffrn_reflns_number 13798
_diffrn_reflns_theta_full 27.55
_diffrn_reflns_theta_max 27.55
_diffrn_reflns_theta_min 2.94
_diffrn_standards_decay_% none
_exptl_absorpt_coefficient_mu 0.115
_exptl_absorpt_correction_T_max 0.997
_exptl_absorpt_correction_T_min 0.963
_exptl_absorpt_correction_type multi-scan
_exptl_absorpt_process_details '(SADABS; Sheldrick,  2003)'
_exptl_crystal_colour yellow
_exptl_crystal_density_diffrn 1.529
_exptl_crystal_density_meas ?
_exptl_crystal_density_method 'not measured'
_exptl_crystal_description needle
_exptl_crystal_F_000 552
_exptl_crystal_size_max 0.12
_exptl_crystal_size_mid 0.04
_exptl_crystal_size_min 0.03
_refine_diff_density_max 0.389
_refine_diff_density_min -0.247
_refine_ls_extinction_method none
_refine_ls_goodness_of_fit_ref 1.085
_refine_ls_hydrogen_treatment constr
_refine_ls_matrix_type full
_refine_ls_number_parameters 181
_refine_ls_number_reflns 1554
_refine_ls_number_restraints 0
_refine_ls_restrained_S_all 1.085
_refine_ls_R_factor_all 0.0818
_refine_ls_R_factor_gt 0.0677
_refine_ls_shift/su_max 0.000
_refine_ls_shift/su_mean 0.000
_refine_ls_structure_factor_coef Fsqd
_refine_ls_weighting_details 'w = 1/[\s^2^(Fo^2^)+(0.0641P)^2^+1.6397P] where P=(Fo^2^+2Fc^2^)/3'
_refine_ls_weighting_scheme calc
_refine_ls_wR_factor_gt 0.1623
_refine_ls_wR_factor_ref 0.1705
_reflns_number_gt 1318
_reflns_number_total 1554
_reflns_threshold_expression I>2\s(I)
_cod_data_source_file sk1814.cif
_cod_data_source_block I
_cod_depositor_comments
;
The following automatic conversions were performed:

'_exptl_crystal_density_meas' value 'not measured' was changed to '?'
- the value is perceived as not measured.

Automatic conversion script
Id: cif_fix_values 3008 2015-01-20 13:52:24Z robertas 
;
_cod_database_code 2014879
_cod_database_fobs_code 2014879

loop_
_symmetry_equiv_pos_as_xyz
'x, y, z'
'-x+1/2, -y, z+1/2'
'-x, y+1/2, -z+1/2'
'x+1/2, -y+1/2, -z'

loop_
_atom_site_label
_atom_site_fract_x
_atom_site_fract_y
_atom_site_fract_z
_atom_site_U_iso_or_equiv
_atom_site_adp_type
_atom_site_calc_flag
_atom_site_refinement_flags
_atom_site_occupancy
_atom_site_disorder_assembly
_atom_site_disorder_group
_atom_site_type_symbol
N1 1.0377(3) 0.4517(5) 0.6196(3) 0.0282(8) Uani d . 1 . . N
C1 0.9520(4) 0.3459(7) 0.6640(3) 0.0325(10) Uani d . 1 . . C
O1 0.9594(3) 0.1872(5) 0.6951(2) 0.0396(8) Uani d . 1 . . O
C2 1.0001(4) 0.6356(6) 0.5957(3) 0.0319(10) Uani d . 1 . . C
O2 1.0547(3) 0.7551(5) 0.5542(3) 0.0426(9) Uani d . 1 . . O
C3 0.8803(4) 0.6421(7) 0.6261(3) 0.0328(10) Uani d . 1 . . C
C4 0.8037(4) 0.7882(7) 0.6190(3) 0.0340(10) Uani d . 1 . . C
C5 0.6965(4) 0.7423(7) 0.6524(3) 0.0324(10) Uani d . 1 . . C
C6 0.6648(4) 0.5719(8) 0.6898(4) 0.0391(11) Uani d . 1 . . C
C7 0.7442(4) 0.4292(8) 0.6962(4) 0.0393(11) Uani d . 1 . . C
C8 0.8516(4) 0.4702(7) 0.6646(3) 0.0340(10) Uani d . 1 . . C
N5 0.6083(4) 0.8913(7) 0.6463(3) 0.0472(11) Uani d . 1 . . N
O51 0.6387(3) 1.0524(5) 0.6218(3) 0.0533(10) Uani d . 1 . . O
O52 0.5135(3) 0.8489(6) 0.6684(3) 0.0563(11) Uani d . 1 . . O
C11 1.1507(4) 0.3832(7) 0.6066(3) 0.0300(10) Uani d . 1 . . C
C12 1.2394(4) 0.5091(8) 0.6192(4) 0.0395(11) Uani d . 1 . . C
C13 1.3480(4) 0.4436(9) 0.6049(4) 0.0478(14) Uani d . 1 . . C
C14 1.3674(5) 0.2591(9) 0.5812(4) 0.0493(14) Uani d . 1 . . C
C15 1.2784(5) 0.1356(8) 0.5700(4) 0.0498(15) Uani d . 1 . . C
C16 1.1679(4) 0.1969(7) 0.5813(3) 0.0356(11) Uani d . 1 . . C
H4 0.8222 0.9092 0.5936 0.041 Uiso calc R 1 . . H
H6 0.5900 0.5515 0.7110 0.047 Uiso calc R 1 . . H
H7 0.7256 0.3079 0.7214 0.047 Uiso calc R 1 . . H
H12 1.2260 0.6369 0.6372 0.047 Uiso calc R 1 . . H
H13 1.4094 0.5284 0.6116 0.057 Uiso calc R 1 . . H
H14 1.4420 0.2154 0.5724 0.059 Uiso calc R 1 . . H
H15 1.2926 0.0068 0.5543 0.060 Uiso calc R 1 . . H
H16 1.1067 0.1129 0.5719 0.043 Uiso calc R 1 . . H

loop_
_atom_site_aniso_label
_atom_site_aniso_U_11
_atom_site_aniso_U_22
_atom_site_aniso_U_33
_atom_site_aniso_U_12
_atom_site_aniso_U_13
_atom_site_aniso_U_23
N1 0.0293(18) 0.0260(17) 0.0293(17) 0.0050(16) -0.0005(15) -0.0017(16)
C1 0.030(2) 0.041(3) 0.026(2) 0.002(2) -0.0032(18) -0.004(2)
O1 0.0431(19) 0.0407(19) 0.0349(17) -0.0015(17) 0.0020(15) 0.0117(15)
C2 0.040(2) 0.026(2) 0.029(2) 0.003(2) -0.0014(19) -0.0012(18)
O2 0.048(2) 0.0315(16) 0.048(2) -0.0004(17) 0.0055(16) 0.0016(16)
C3 0.033(2) 0.038(2) 0.027(2) 0.003(2) -0.0023(18) -0.008(2)
C4 0.040(2) 0.031(2) 0.031(2) 0.001(2) -0.001(2) -0.002(2)
C5 0.030(2) 0.036(2) 0.031(2) 0.006(2) -0.0026(19) -0.005(2)
C6 0.032(2) 0.051(3) 0.035(2) -0.008(2) -0.002(2) 0.005(2)
C7 0.035(2) 0.048(3) 0.035(2) -0.006(2) -0.004(2) 0.007(2)
C8 0.037(2) 0.040(3) 0.025(2) 0.001(2) -0.0059(19) 0.001(2)
N5 0.042(3) 0.053(3) 0.046(3) 0.007(2) -0.004(2) -0.004(2)
O51 0.055(2) 0.042(2) 0.063(2) 0.0103(19) 0.002(2) 0.006(2)
O52 0.0322(18) 0.065(3) 0.072(3) 0.0077(19) 0.0092(18) -0.001(2)
C11 0.032(2) 0.036(2) 0.0213(19) 0.006(2) 0.0038(17) 0.0005(19)
C12 0.035(2) 0.047(3) 0.037(2) -0.002(2) -0.002(2) 0.001(2)
C13 0.038(3) 0.064(4) 0.041(3) 0.005(3) -0.001(2) 0.008(3)
C14 0.036(2) 0.074(4) 0.038(3) 0.015(3) 0.006(2) 0.015(3)
C15 0.068(4) 0.051(3) 0.030(2) 0.029(3) 0.011(2) 0.008(3)
C16 0.047(3) 0.035(2) 0.025(2) 0.008(2) 0.005(2) 0.0023(19)

loop_
_atom_type_symbol
_atom_type_description
_atom_type_scat_dispersion_real
_atom_type_scat_dispersion_imag
_atom_type_scat_source
C C 0.0033 0.0000 'International Tables Vol C Tables 4.2.6.8 and 6.1.1.4'
H H 0.0000 0.0000 'International Tables Vol C Tables 4.2.6.8 and 6.1.1.4'
N N 0.0061 0.0000 'International Tables Vol C Tables 4.2.6.8 and 6.1.1.4'
O O 0.0106 0.0000 'International Tables Vol C Tables 4.2.6.8 and 6.1.1.4'

loop_
_geom_angle_atom_site_label_1
_geom_angle_atom_site_label_2
_geom_angle_atom_site_label_3
_geom_angle
_geom_angle_publ_flag
C1 N1 C2 111.0(4) no
C1 N1 C11 123.8(4) no
C2 N1 C11 125.1(4) no
O1 C1 N1 126.7(4) no
O1 C1 C8 127.4(5) no
N1 C1 C8 106.0(4) no
O2 C2 N1 125.4(4) no
O2 C2 C3 128.9(4) no
N1 C2 C3 105.5(4) no
C8 C3 C4 121.6(4) no
C8 C3 C2 108.8(4) no
C4 C3 C2 129.6(5) no
C3 C4 C5 114.1(4) no
C3 C4 H4 122.9 no
C5 C4 H4 122.9 no
C6 C5 C4 125.7(4) no
C6 C5 N5 116.6(4) no
C4 C5 N5 117.6(4) no
C5 C6 C7 118.5(4) no
C5 C6 H6 120.8 no
C7 C6 H6 120.8 no
C8 C7 C6 117.4(5) no
C8 C7 H7 121.3 no
C6 C7 H7 121.3 no
C3 C8 C7 122.6(5) no
C3 C8 C1 108.7(4) no
C7 C8 C1 128.7(5) no
O52 N5 O51 124.7(5) no
O52 N5 C5 118.2(5) no
O51 N5 C5 117.1(4) no
C16 C11 C12 121.8(5) no
C16 C11 N1 119.4(4) no
C12 C11 N1 118.7(4) no
C13 C12 C11 118.6(5) no
C13 C12 H12 120.7 no
C11 C12 H12 120.7 no
C14 C13 C12 120.7(6) no
C14 C13 H13 119.7 no
C12 C13 H13 119.7 no
C13 C14 C15 120.0(5) no
C13 C14 H14 120.0 no
C15 C14 H14 120.0 no
C14 C15 C16 121.1(5) no
C14 C15 H15 119.4 no
C16 C15 H15 119.4 no
C11 C16 C15 117.8(5) no
C11 C16 H16 121.1 no
C15 C16 H16 121.1 no

loop_
_geom_bond_atom_site_label_1
_geom_bond_atom_site_label_2
_geom_bond_site_symmetry_2
_geom_bond_distance
_geom_bond_publ_flag
N1 C1 . 1.407(6) no
N1 C2 . 1.413(6) no
N1 C11 . 1.443(6) no
C1 O1 . 1.204(6) no
C1 C8 . 1.484(6) no
C2 O2 . 1.211(5) no
C2 C3 . 1.490(6) no
C3 C8 . 1.369(7) no
C3 C4 . 1.381(6) no
C4 C5 . 1.398(6) no
C4 H4 . 0.95 no
C5 C6 . 1.363(7) no
C5 N5 . 1.490(6) no
C6 C7 . 1.386(7) no
C6 H6 . 0.95 no
C7 C8 . 1.385(7) no
C7 H7 . 0.95 no
N5 O52 . 1.209(6) no
N5 O51 . 1.242(6) no
C11 C16 . 1.377(7) no
C11 C12 . 1.393(7) no
C12 C13 . 1.389(7) no
C12 H12 . 0.95 no
C13 C14 . 1.363(9) no
C13 H13 . 0.95 no
C14 C15 . 1.383(9) no
C14 H14 . 0.95 no
C15 C16 . 1.396(7) no
C15 H15 . 0.95 no
C16 H16 . 0.95 no

loop_
_geom_hbond_atom_site_label_D
_geom_hbond_atom_site_label_H
_geom_hbond_atom_site_label_A
_geom_hbond_site_symmetry_A
_geom_hbond_distance_DH
_geom_hbond_distance_HA
_geom_hbond_distance_DA
_geom_hbond_angle_DHA
_geom_hbond_publ_flag
C6 H6 O52 3_646 0.95 2.52 3.294(6) 139 y
C7 H7 O51 1_545 0.95 2.50 3.118(7) 123 y

loop_
_geom_torsion_atom_site_label_1
_geom_torsion_atom_site_label_2
_geom_torsion_atom_site_label_3
_geom_torsion_atom_site_label_4
_geom_torsion
_geom_torsion_publ_flag
C2 N1 C1 O1 -177.5(4) no
C11 N1 C1 O1 -1.2(7) no
C2 N1 C1 C8 2.2(5) no
C11 N1 C1 C8 178.5(4) no
C1 N1 C2 O2 -177.6(4) no
C11 N1 C2 O2 6.2(7) no
C1 N1 C2 C3 -1.2(5) no
C11 N1 C2 C3 -177.5(4) no
O2 C2 C3 C8 175.8(5) no
N1 C2 C3 C8 -0.3(5) no
O2 C2 C3 C4 -3.6(8) no
N1 C2 C3 C4 -179.7(5) no
C8 C3 C4 C5 -1.2(7) no
C2 C3 C4 C5 178.1(4) no
C3 C4 C5 C6 0.2(7) no
C3 C4 C5 N5 -179.4(4) no
C4 C5 C6 C7 0.1(8) no
N5 C5 C6 C7 179.7(4) no
C5 C6 C7 C8 0.5(7) no
C4 C3 C8 C7 2.0(7) no
C2 C3 C8 C7 -177.5(4) no
C4 C3 C8 C1 -178.9(4) no
C2 C3 C8 C1 1.7(5) no
C6 C7 C8 C3 -1.5(7) no
C6 C7 C8 C1 179.5(4) no
O1 C1 C8 C3 177.3(5) no
N1 C1 C8 C3 -2.4(5) no
O1 C1 C8 C7 -3.6(8) no
N1 C1 C8 C7 176.7(5) no
C6 C5 N5 O52 -5.0(7) no
C4 C5 N5 O52 174.7(5) no
C6 C5 N5 O51 172.8(5) no
C4 C5 N5 O51 -7.5(7) no
C1 N1 C11 C16 39.3(6) no
C2 N1 C11 C16 -145.0(4) no
C1 N1 C11 C12 -141.3(4) no
C2 N1 C11 C12 34.5(6) no
C16 C11 C12 C13 0.6(7) no
N1 C11 C12 C13 -178.8(4) no
C11 C12 C13 C14 -1.6(8) no
C12 C13 C14 C15 0.9(8) no
C13 C14 C15 C16 0.8(8) no
C12 C11 C16 C15 1.0(7) no
N1 C11 C16 C15 -179.6(4) no
C14 C15 C16 C11 -1.7(7) no

loop_
_cod_related_entry_id
_cod_related_entry_database
_cod_related_entry_code
1 ChemSpider 666700
